data_7035037
loop_
_publ_author_name
'Kahlert, Jan'
'B\"ohling, Lena'
'Brockhinke, Andreas'
'Stammler, Hans-Georg'
'Neumann, Beate'
'Rendina, Louis M.'
'Low, Paul J.'
'Weber, Lothar'
'Fox, Mark A.'

_publ_section_title
;
 Syntheses and reductions of
 C-dimesitylboryl-1,2-dicarba-closo-dodecaboranes.
;
_journal_issue 21
_journal_name_full 'Dalton transactions (Cambridge, England : 2003)'
_journal_page_first 9766
_journal_page_last 9781
_journal_paper_doi 10.1039/c5dt00758e
_journal_volume 44
_journal_year 2015
_chemical_formula_moiety 'C26 H37 B11'
_chemical_formula_sum 'C26 H37 B11'
_chemical_formula_weight 468.47
_chemical_name_systematic
; 
 ? 
;
_space_group_IT_number 19
_symmetry_cell_setting orthorhombic
_symmetry_space_group_name_Hall 'P 2ac 2ab'
_symmetry_space_group_name_H-M 'P 21 21 21'
_atom_sites_solution_hydrogens geom
_atom_sites_solution_primary direct
_atom_sites_solution_secondary difmap
_audit_creation_method SHELXL-97
_audit_update_record
;
2015-02-06 deposited with the CCDC.
2015-04-24 downloaded from the CCDC.
;
_cell_angle_alpha 90.00
_cell_angle_beta 90.00
_cell_angle_gamma 90.00
_cell_formula_units_Z 4
_cell_length_a 9.6527(5)
_cell_length_b 13.7958(7)
_cell_length_c 20.2585(10)
_cell_measurement_reflns_used 9894
_cell_measurement_temperature 100(2)
_cell_measurement_theta_max 69.554
_cell_measurement_theta_min 3.877
_cell_volume 2697.8(2)
_computing_cell_refinement 'APEX 2, Bruker AXS'
_computing_data_collection 'APEX 2, Bruker AXS'
_computing_data_reduction 'APEX 2, Bruker AXS'
_computing_molecular_graphics 'SHELXTL-PLUS (1990)'
_computing_publication_material 'SHELXL-97 (Sheldrick, 1997)'
_computing_structure_refinement 'SHELXL-97 (Sheldrick, 1997)'
_computing_structure_solution 'SHELXS-97 (Sheldrick, 1990)'
_diffrn_ambient_temperature 100(2)
_diffrn_measured_fraction_theta_full 0.988
_diffrn_measured_fraction_theta_max 0.988
_diffrn_measurement_device_type 'Bruker AXS X8 Prospector Ultra with APEX II'
_diffrn_measurement_method CCD
_diffrn_radiation_monochromator 'Quazar Montel multilayer optic Montel200'
_diffrn_radiation_source 'I\mS Incoatec Microfocus'
_diffrn_radiation_type CuK\a
_diffrn_radiation_wavelength 1.54178
_diffrn_reflns_av_R_equivalents 0.0258
_diffrn_reflns_av_sigmaI/netI 0.0178
_diffrn_reflns_limit_h_max 10
_diffrn_reflns_limit_h_min -11
_diffrn_reflns_limit_k_max 16
_diffrn_reflns_limit_k_min -16
_diffrn_reflns_limit_l_max 24
_diffrn_reflns_limit_l_min -21
_diffrn_reflns_number 17835
_diffrn_reflns_theta_full 69.87
_diffrn_reflns_theta_max 69.87
_diffrn_reflns_theta_min 3.88
_exptl_absorpt_coefficient_mu 0.418
_exptl_absorpt_correction_T_max 0.9457
_exptl_absorpt_correction_T_min 0.9060
_exptl_absorpt_correction_type multi-scan
_exptl_absorpt_process_details 'SADABS-2008/1 - Bruker AXS area detector scaling and absorption correction'
_exptl_crystal_colour colourless
_exptl_crystal_density_diffrn 1.153
_exptl_crystal_density_method 'not measured'
_exptl_crystal_description plate
_exptl_crystal_F_000 992
_exptl_crystal_size_max 0.24
_exptl_crystal_size_mid 0.14
_exptl_crystal_size_min 0.13
_refine_diff_density_max 0.164
_refine_diff_density_min -0.195
_refine_diff_density_rms 0.038
_refine_ls_abs_structure_details 'Flack H D (1983), Acta Cryst. A39, 876-881'
_refine_ls_abs_structure_Flack 0(10)
_refine_ls_extinction_method none
_refine_ls_goodness_of_fit_ref 1.055
_refine_ls_hydrogen_treatment mixed
_refine_ls_matrix_type full
_refine_ls_number_parameters 380
_refine_ls_number_reflns 2858
_refine_ls_number_restraints 0
_refine_ls_restrained_S_all 1.055
_refine_ls_R_factor_all 0.0310
_refine_ls_R_factor_gt 0.0306
_refine_ls_shift/su_max 0.000
_refine_ls_shift/su_mean 0.000
_refine_ls_structure_factor_coef Fsqd
_refine_ls_weighting_details 'calc w=1/[\s^2^(Fo^2^)+(0.0604P)^2^+0.3458P] where P=(Fo^2^+2Fc^2^)/3'
_refine_ls_weighting_scheme calc
_refine_ls_wR_factor_gt 0.0818
_refine_ls_wR_factor_ref 0.0826
_reflns_number_gt 2816
_reflns_number_total 2858
_reflns_threshold_expression >2sigma(I)
_cod_data_source_file c5dt00758e2.cif
_cod_data_source_block compound2
_cod_depositor_comments 'Adding full bibliography for 7035036--7035037.cif.'
_cod_database_code 7035037

loop_
_symmetry_equiv_pos_as_xyz
'x, y, z'
'-x+1/2, -y, z+1/2'
'x+1/2, -y+1/2, -z'
'-x, y+1/2, -z+1/2'

loop_
_atom_site_label
_atom_site_type_symbol
_atom_site_fract_x
_atom_site_fract_y
_atom_site_fract_z
_atom_site_U_iso_or_equiv
_atom_site_adp_type
_atom_site_occupancy
_atom_site_symmetry_multiplicity
_atom_site_calc_flag
_atom_site_refinement_flags
B1 B 0.96729(17) 0.54513(11) 0.48280(8) 0.0170(3) Uani 1 1 d .
H1 H 0.9611(18) 0.6144(13) 0.5080(8) 0.016(4) Uiso 1 1 d .
B2 B 0.94782(17) 0.53252(12) 0.39558(8) 0.0173(3) Uani 1 1 d .
H2 H 0.9284(19) 0.5965(14) 0.3687(9) 0.024(5) Uiso 1 1 d .
B3 B 0.85766(18) 0.42252(12) 0.38105(8) 0.0187(3) Uani 1 1 d .
H3 H 0.781(2) 0.4160(14) 0.3419(10) 0.031(5) Uiso 1 1 d .
B4 B 0.81976(18) 0.37120(12) 0.45976(8) 0.0176(3) Uani 1 1 d .
H4 H 0.7238(19) 0.3353(13) 0.4723(9) 0.023(4) Uiso 1 1 d .
B5 B 0.97998(18) 0.34007(12) 0.49789(8) 0.0194(3) Uani 1 1 d .
H5 H 0.9779(19) 0.2853(12) 0.5354(8) 0.020(4) Uiso 1 1 d .
B6 B 1.07269(17) 0.44903(12) 0.51178(8) 0.0185(3) Uani 1 1 d .
H6 H 1.126(2) 0.4602(13) 0.5587(9) 0.025(5) Uiso 1 1 d .
B7 B 1.10782(18) 0.50335(12) 0.43434(8) 0.0187(3) Uani 1 1 d .
H7 H 1.198(2) 0.5453(13) 0.4278(9) 0.027(5) Uiso 1 1 d .
B8 B 1.04043(18) 0.42589(12) 0.37171(8) 0.0200(3) Uani 1 1 d .
H8 H 1.083(2) 0.4189(13) 0.3232(9) 0.025(5) Uiso 1 1 d .
B9 B 0.95873(19) 0.32508(12) 0.41148(8) 0.0206(3) Uani 1 1 d .
H9 H 0.953(2) 0.2522(14) 0.3890(9) 0.032(5) Uiso 1 1 d .
B10 B 1.11538(18) 0.37481(12) 0.44369(9) 0.0210(3) Uani 1 1 d .
H10 H 1.215(2) 0.3364(13) 0.4448(9) 0.027(5) Uiso 1 1 d .
B11 B 0.67971(17) 0.56213(11) 0.44865(8) 0.0172(3) Uani 1 1 d .
C1 C 0.81859(15) 0.49504(10) 0.44728(7) 0.0157(3) Uani 1 1 d .
C2 C 0.89567(15) 0.44472(10) 0.51822(7) 0.0165(3) Uani 1 1 d .
C3 C 0.83117(14) 0.45159(10) 0.58569(7) 0.0173(3) Uani 1 1 d .
C4 C 0.74799(16) 0.37644(11) 0.60861(7) 0.0221(3) Uani 1 1 d .
H4A H 0.7263 0.3237 0.5802 0.026 Uiso 1 1 calc R
C5 C 0.69653(18) 0.37777(12) 0.67235(8) 0.0262(3) Uani 1 1 d .
H5A H 0.6400 0.3260 0.6876 0.031 Uiso 1 1 calc R
C6 C 0.72740(17) 0.45457(12) 0.71411(7) 0.0253(3) Uani 1 1 d .
H6A H 0.6916 0.4558 0.7578 0.030 Uiso 1 1 calc R
C7 C 0.81050(16) 0.52908(11) 0.69170(7) 0.0225(3) Uani 1 1 d .
H7A H 0.8319 0.5817 0.7202 0.027 Uiso 1 1 calc R
C8 C 0.86297(15) 0.52793(10) 0.62803(7) 0.0199(3) Uani 1 1 d .
H8A H 0.9207 0.5793 0.6133 0.024 Uiso 1 1 calc R
C9 C 0.64127(15) 0.61610(10) 0.51554(7) 0.0170(3) Uani 1 1 d .
C10 C 0.53575(15) 0.56994(10) 0.55308(7) 0.0184(3) Uani 1 1 d .
C11 C 0.49782(16) 0.60519(11) 0.61441(7) 0.0209(3) Uani 1 1 d .
H11 H 0.4277 0.5725 0.6386 0.025 Uiso 1 1 calc R
C12 C 0.55927(17) 0.68705(11) 0.64167(7) 0.0213(3) Uani 1 1 d .
C13 C 0.65998(16) 0.73329(10) 0.60472(7) 0.0209(3) Uani 1 1 d .
H13 H 0.7020 0.7900 0.6222 0.025 Uiso 1 1 calc R
C14 C 0.70253(15) 0.70015(10) 0.54284(7) 0.0186(3) Uani 1 1 d .
C15 C 0.46422(16) 0.48002(11) 0.52830(8) 0.0227(3) Uani 1 1 d .
H15A H 0.3990 0.4568 0.5618 0.034 Uiso 1 1 calc R
H15B H 0.5333 0.4297 0.5194 0.034 Uiso 1 1 calc R
H15C H 0.4138 0.4951 0.4876 0.034 Uiso 1 1 calc R
C16 C 0.5216(2) 0.72188(12) 0.70975(7) 0.0289(4) Uani 1 1 d .
H16A H 0.5732 0.6844 0.7427 0.043 Uiso 1 1 calc R
H16B H 0.4220 0.7132 0.7169 0.043 Uiso 1 1 calc R
H16C H 0.5452 0.7907 0.7140 0.043 Uiso 1 1 calc R
C17 C 0.81382(16) 0.76139(11) 0.51083(8) 0.0225(3) Uani 1 1 d .
H17A H 0.7744 0.8239 0.4976 0.034 Uiso 1 1 calc R
H17B H 0.8499 0.7278 0.4718 0.034 Uiso 1 1 calc R
H17C H 0.8893 0.7722 0.5423 0.034 Uiso 1 1 calc R
C18 C 0.58750(15) 0.57203(11) 0.38323(7) 0.0206(3) Uani 1 1 d .
C19 C 0.57415(17) 0.66482(12) 0.35297(8) 0.0249(3) Uani 1 1 d .
C20 C 0.49003(19) 0.67778(13) 0.29806(8) 0.0312(4) Uani 1 1 d .
H20 H 0.4850 0.7403 0.2785 0.037 Uiso 1 1 calc R
C21 C 0.41332(19) 0.60334(15) 0.27078(8) 0.0344(4) Uani 1 1 d .
C22 C 0.42409(18) 0.51360(14) 0.30013(8) 0.0303(4) Uani 1 1 d .
H22 H 0.3705 0.4617 0.2829 0.036 Uiso 1 1 calc R
C23 C 0.51035(16) 0.49543(12) 0.35424(7) 0.0241(3) Uani 1 1 d .
C24 C 0.65142(19) 0.75231(11) 0.37672(8) 0.0289(4) Uani 1 1 d .
H24A H 0.6317 0.8073 0.3476 0.043 Uiso 1 1 calc R
H24B H 0.7511 0.7388 0.3764 0.043 Uiso 1 1 calc R
H24C H 0.6220 0.7681 0.4218 0.043 Uiso 1 1 calc R
C25 C 0.3244(2) 0.61926(19) 0.21019(9) 0.0522(6) Uani 1 1 d .
H25A H 0.3811 0.6110 0.1704 0.078 Uiso 1 1 calc R
H25B H 0.2861 0.6850 0.2111 0.078 Uiso 1 1 calc R
H25C H 0.2485 0.5721 0.2098 0.078 Uiso 1 1 calc R
C26 C 0.50939(17) 0.39169(12) 0.37740(8) 0.0267(3) Uani 1 1 d .
H26A H 0.4146 0.3728 0.3891 0.040 Uiso 1 1 calc R
H26B H 0.5694 0.3852 0.4162 0.040 Uiso 1 1 calc R
H26C H 0.5435 0.3496 0.3420 0.040 Uiso 1 1 calc R

loop_
_atom_site_aniso_label
_atom_site_aniso_U_11
_atom_site_aniso_U_22
_atom_site_aniso_U_33
_atom_site_aniso_U_23
_atom_site_aniso_U_13
_atom_site_aniso_U_12
B1 0.0159(7) 0.0168(7) 0.0183(7) 0.0004(6) 0.0002(6) -0.0015(6)
B2 0.0172(7) 0.0183(7) 0.0165(7) -0.0011(6) 0.0018(6) -0.0006(6)
B3 0.0201(8) 0.0197(7) 0.0163(7) -0.0032(6) 0.0030(6) -0.0008(7)
B4 0.0197(8) 0.0157(7) 0.0174(7) -0.0004(6) 0.0009(7) -0.0008(6)
B5 0.0191(8) 0.0150(7) 0.0239(8) -0.0001(6) 0.0018(7) 0.0011(7)
B6 0.0166(7) 0.0176(7) 0.0214(7) 0.0008(6) -0.0010(6) 0.0009(6)
B7 0.0167(8) 0.0186(7) 0.0207(8) -0.0002(6) 0.0020(6) -0.0001(6)
B8 0.0185(8) 0.0207(8) 0.0208(8) -0.0029(6) 0.0046(7) 0.0001(6)
B9 0.0214(8) 0.0173(7) 0.0230(8) -0.0034(6) 0.0049(7) 0.0011(7)
B10 0.0185(8) 0.0177(7) 0.0269(8) -0.0009(7) 0.0024(7) 0.0023(7)
B11 0.0160(7) 0.0164(7) 0.0193(7) 0.0027(6) 0.0024(6) -0.0014(6)
C1 0.0168(7) 0.0163(6) 0.0141(6) 0.0004(5) -0.0002(5) 0.0002(6)
C2 0.0158(7) 0.0154(7) 0.0184(7) 0.0006(5) -0.0016(5) 0.0010(5)
C3 0.0168(6) 0.0190(7) 0.0160(6) 0.0029(5) -0.0014(6) 0.0032(6)
C4 0.0261(7) 0.0199(7) 0.0202(7) 0.0006(6) -0.0019(6) -0.0028(6)
C5 0.0299(8) 0.0268(7) 0.0219(7) 0.0050(6) 0.0018(7) -0.0052(7)
C6 0.0277(8) 0.0317(8) 0.0164(6) 0.0019(6) 0.0007(6) 0.0023(7)
C7 0.0241(7) 0.0250(7) 0.0183(7) -0.0024(6) -0.0045(6) 0.0026(6)
C8 0.0186(7) 0.0199(7) 0.0214(7) 0.0009(6) -0.0026(6) 0.0005(6)
C9 0.0152(6) 0.0178(6) 0.0179(6) 0.0025(5) -0.0004(6) 0.0032(6)
C10 0.0146(7) 0.0200(7) 0.0205(7) 0.0030(6) -0.0012(6) 0.0035(6)
C11 0.0184(7) 0.0235(7) 0.0209(7) 0.0053(6) 0.0028(6) 0.0034(6)
C12 0.0245(7) 0.0215(7) 0.0179(7) 0.0025(6) 0.0009(6) 0.0085(6)
C13 0.0252(7) 0.0157(6) 0.0220(7) -0.0002(6) -0.0027(6) 0.0038(6)
C14 0.0177(6) 0.0172(6) 0.0209(7) 0.0030(5) -0.0009(6) 0.0039(6)
C15 0.0188(7) 0.0257(7) 0.0237(7) 0.0014(6) 0.0015(6) -0.0020(6)
C16 0.0368(9) 0.0307(8) 0.0194(7) -0.0009(6) 0.0027(7) 0.0055(7)
C17 0.0233(7) 0.0165(7) 0.0277(8) -0.0002(6) 0.0035(7) 0.0008(6)
C18 0.0171(7) 0.0271(7) 0.0175(7) 0.0005(6) 0.0031(6) 0.0039(6)
C19 0.0230(8) 0.0322(8) 0.0195(7) 0.0028(6) 0.0053(6) 0.0083(7)
C20 0.0324(9) 0.0402(9) 0.0209(7) 0.0038(7) 0.0018(7) 0.0167(8)
C21 0.0292(9) 0.0557(11) 0.0184(7) -0.0030(7) -0.0015(7) 0.0177(8)
C22 0.0213(7) 0.0484(10) 0.0214(7) -0.0070(7) -0.0003(7) 0.0042(8)
C23 0.0172(7) 0.0367(8) 0.0183(7) -0.0023(6) 0.0041(6) 0.0032(7)
C24 0.0322(8) 0.0265(8) 0.0278(8) 0.0085(6) 0.0030(7) 0.0069(7)
C25 0.0524(13) 0.0752(15) 0.0290(9) -0.0053(10) -0.0160(10) 0.0272(13)
C26 0.0216(8) 0.0339(8) 0.0247(7) -0.0028(7) -0.0009(6) -0.0069(7)

loop_
_atom_type_symbol
_atom_type_description
_atom_type_scat_dispersion_real
_atom_type_scat_dispersion_imag
_atom_type_scat_source
C C 0.0181 0.0000 'International Tables Vol C Tables 4.2.6.8 and 6.1.1.4'
H H 0.0000 0.0000 'International Tables Vol C Tables 4.2.6.8 and 6.1.1.4'
B B 0.0090 0.0000 'International Tables Vol C Tables 4.2.6.8 and 6.1.1.4'

loop_
_geom_angle_atom_site_label_1
_geom_angle_atom_site_label_2
_geom_angle_atom_site_label_3
_geom_angle
C2 B1 C1 61.28(9)
C2 B1 B6 59.05(8)
C1 B1 B6 108.19(11)
C2 B1 B7 106.21(11)
C1 B1 B7 105.78(11)
B6 B1 B7 60.01(9)
C2 B1 B2 107.12(11)
C1 B1 B2 57.83(9)
B6 B1 B2 108.39(11)
B7 B1 B2 60.01(9)
C2 B1 H1 119.6(9)
C1 B1 H1 119.8(9)
B6 B1 H1 122.3(9)
B7 B1 H1 126.2(9)
B2 B1 H1 123.1(9)
C1 B2 B7 107.15(11)
C1 B2 B3 58.99(9)
B7 B2 B3 107.80(11)
C1 B2 B1 59.98(9)
B7 B2 B1 59.59(9)
B3 B2 B1 107.41(11)
C1 B2 B8 106.37(11)
B7 B2 B8 59.94(9)
B3 B2 B8 59.77(9)
B1 B2 B8 107.17(12)
C1 B2 H2 116.1(10)
B7 B2 H2 124.9(10)
B3 B2 H2 122.9(10)
B1 B2 H2 116.6(10)
B8 B2 H2 129.7(10)
C1 B3 B9 106.94(11)
C1 B3 B8 106.66(12)
B9 B3 B8 60.64(10)
C1 B3 B2 58.62(9)
B9 B3 B2 108.74(12)
B8 B3 B2 60.51(10)
C1 B3 B4 59.13(8)
B9 B3 B4 60.03(9)
B8 B3 B4 108.05(12)
B2 B3 B4 106.98(11)
C1 B3 H3 118.1(10)
B9 B3 H3 124.4(10)
B8 B3 H3 126.7(11)
B2 B3 H3 121.6(10)
B4 B3 H3 118.8(11)
C2 B4 C1 61.38(8)
C2 B4 B9 105.54(11)
C1 B4 B9 106.16(11)
C2 B4 B5 58.31(9)
C1 B4 B5 107.92(12)
B9 B4 B5 59.81(10)
C2 B4 B3 107.08(11)
C1 B4 B3 58.50(9)
B9 B4 B3 59.68(9)
B5 B4 B3 107.78(11)
C2 B4 H4 118.2(10)
C1 B4 H4 118.9(10)
B9 B4 H4 127.7(10)
B5 B4 H4 122.1(10)
B3 B4 H4 124.7(10)
C2 B5 B9 106.34(12)
C2 B5 B10 105.79(11)
B9 B5 B10 60.38(10)
C2 B5 B6 59.01(9)
B9 B5 B6 108.29(12)
B10 B5 B6 59.78(9)
C2 B5 B4 59.13(9)
B9 B5 B4 60.00(10)
B10 B5 B4 107.84(12)
B6 B5 B4 107.63(11)
C2 B5 H5 114.6(9)
B9 B5 H5 128.0(9)
B10 B5 H5 130.1(10)
B6 B5 H5 119.7(10)
B4 B5 H5 117.5(10)
C2 B6 B10 105.77(12)
C2 B6 B1 58.58(9)
B10 B6 B1 108.00(12)
C2 B6 B5 58.63(9)
B10 B6 B5 60.14(9)
B1 B6 B5 106.99(11)
C2 B6 B7 105.83(11)
B10 B6 B7 60.59(9)
B1 B6 B7 59.99(9)
B5 B6 B7 108.35(12)
C2 B6 H6 114.2(10)
B10 B6 H6 130.6(10)
B1 B6 H6 117.0(10)
B5 B6 H6 119.7(9)
B7 B6 H6 128.4(10)
B6 B7 B2 108.69(12)
B6 B7 B1 60.00(9)
B2 B7 B1 60.40(9)
B6 B7 B8 107.88(12)
B2 B7 B8 60.29(9)
B1 B7 B8 108.08(12)
B6 B7 B10 59.57(10)
B2 B7 B10 107.89(12)
B1 B7 B10 107.21(12)
B8 B7 B10 59.65(10)
B6 B7 H7 120.0(10)
B2 B7 H7 122.7(10)
B1 B7 H7 121.6(10)
B8 B7 H7 122.8(10)
B10 B7 H7 121.6(10)
B3 B8 B7 107.62(12)
B3 B8 B2 59.72(9)
B7 B8 B2 59.77(9)
B3 B8 B10 107.90(12)
B7 B8 B10 60.26(9)
B2 B8 B10 107.96(11)
B3 B8 B9 59.59(10)
B7 B8 B9 107.83(12)
B2 B8 B9 107.29(11)
B10 B8 B9 60.07(10)
B3 B8 H8 118.6(11)
B7 B8 H8 124.6(10)
B2 B8 H8 121.0(10)
B10 B8 H8 124.2(10)
B9 B8 H8 120.9(10)
B3 B9 B5 108.57(11)
B3 B9 B4 60.29(9)
B5 B9 B4 60.19(10)
B3 B9 B10 107.59(12)
B5 B9 B10 59.76(10)
B4 B9 B10 107.50(11)
B3 B9 B8 59.77(9)
B5 B9 B8 107.61(12)
B4 B9 B8 107.57(11)
B10 B9 B8 59.51(10)
B3 B9 H9 121.2(11)
B5 B9 H9 121.2(10)
B4 B9 H9 120.7(11)
B10 B9 H9 123.1(11)
B8 B9 H9 123.1(10)
B6 B10 B5 60.08(9)
B6 B10 B8 108.45(11)
B5 B10 B8 108.41(12)
B6 B10 B9 108.11(12)
B5 B10 B9 59.85(9)
B8 B10 B9 60.42(10)
B6 B10 B7 59.84(9)
B5 B10 B7 107.71(12)
B8 B10 B7 60.09(10)
B9 B10 B7 107.97(12)
B6 B10 H10 117.9(10)
B5 B10 H10 120.2(10)
B8 B10 H10 124.5(10)
B9 B10 H10 124.4(10)
B7 B10 H10 121.1(10)
C9 B11 C18 122.37(12)
C9 B11 C1 118.20(12)
C18 B11 C1 119.43(12)
B11 C1 B2 116.05(11)
B11 C1 B3 121.70(12)
B2 C1 B3 62.40(9)
B11 C1 B4 124.39(12)
B2 C1 B4 112.60(11)
B3 C1 B4 62.37(9)
B11 C1 B1 116.36(11)
B2 C1 B1 62.18(9)
B3 C1 B1 111.84(11)
B4 C1 B1 108.99(11)
B11 C1 C2 123.90(11)
B2 C1 C2 108.12(11)
B3 C1 C2 108.39(11)
B4 C1 C2 59.19(9)
B1 C1 C2 58.19(8)
C3 C2 B1 119.89(12)
C3 C2 B5 118.00(11)
B1 C2 B5 113.07(11)
C3 C2 B6 118.63(12)
B1 C2 B6 62.36(9)
B5 C2 B6 62.36(10)
C3 C2 B4 119.04(12)
B1 C2 B4 111.18(11)
B5 C2 B4 62.56(9)
B6 C2 B4 113.08(12)
C3 C2 C1 122.79(11)
B1 C2 C1 60.53(8)
B5 C2 C1 109.75(10)
B6 C2 C1 110.20(11)
B4 C2 C1 59.43(8)
C4 C3 C8 119.03(13)
C4 C3 C2 119.67(13)
C8 C3 C2 121.06(13)
C5 C4 C3 120.58(14)
C5 C4 H4A 119.7
C3 C4 H4A 119.7
C4 C5 C6 120.12(15)
C4 C5 H5A 119.9
C6 C5 H5A 119.9
C5 C6 C7 119.51(14)
C5 C6 H6A 120.2
C7 C6 H6A 120.2
C8 C7 C6 120.66(14)
C8 C7 H7A 119.7
C6 C7 H7A 119.7
C7 C8 C3 120.10(14)
C7 C8 H8A 120.0
C3 C8 H8A 120.0
C14 C9 C10 117.23(13)
C14 C9 B11 128.29(13)
C10 C9 B11 114.42(13)
C11 C10 C9 120.84(14)
C11 C10 C15 117.88(13)
C9 C10 C15 121.27(13)
C10 C11 C12 121.96(14)
C10 C11 H11 119.0
C12 C11 H11 119.0
C13 C12 C11 117.37(14)
C13 C12 C16 121.23(15)
C11 C12 C16 121.36(15)
C12 C13 C14 122.80(14)
C12 C13 H13 118.6
C14 C13 H13 118.6
C13 C14 C9 119.78(14)
C13 C14 C17 114.26(13)
C9 C14 C17 125.95(13)
C10 C15 H15A 109.5
C10 C15 H15B 109.5
H15A C15 H15B 109.5
C10 C15 H15C 109.5
H15A C15 H15C 109.5
H15B C15 H15C 109.5
C12 C16 H16A 109.5
C12 C16 H16B 109.5
H16A C16 H16B 109.5
C12 C16 H16C 109.5
H16A C16 H16C 109.5
H16B C16 H16C 109.5
C14 C17 H17A 109.5
C14 C17 H17B 109.5
H17A C17 H17B 109.5
C14 C17 H17C 109.5
H17A C17 H17C 109.5
H17B C17 H17C 109.5
C19 C18 C23 116.30(14)
C19 C18 B11 118.86(13)
C23 C18 B11 124.75(13)
C20 C19 C18 120.87(16)
C20 C19 C24 116.40(15)
C18 C19 C24 122.72(14)
C19 C20 C21 122.56(16)
C19 C20 H20 118.7
C21 C20 H20 118.7
C22 C21 C20 117.07(15)
C22 C21 C25 121.56(19)
C20 C21 C25 121.36(19)
C21 C22 C23 122.97(17)
C21 C22 H22 118.5
C23 C22 H22 118.5
C22 C23 C18 120.19(15)
C22 C23 C26 114.24(15)
C18 C23 C26 125.56(14)
C19 C24 H24A 109.5
C19 C24 H24B 109.5
H24A C24 H24B 109.5
C19 C24 H24C 109.5
H24A C24 H24C 109.5
H24B C24 H24C 109.5
C21 C25 H25A 109.5
C21 C25 H25B 109.5
H25A C25 H25B 109.5
C21 C25 H25C 109.5
H25A C25 H25C 109.5
H25B C25 H25C 109.5
C23 C26 H26A 109.5
C23 C26 H26B 109.5
H26A C26 H26B 109.5
C23 C26 H26C 109.5
H26A C26 H26C 109.5
H26B C26 H26C 109.5

loop_
_geom_bond_atom_site_label_1
_geom_bond_atom_site_label_2
_geom_bond_distance
B1 C2 1.706(2)
B1 C1 1.748(2)
B1 B6 1.771(2)
B1 B7 1.771(2)
B1 B2 1.785(2)
B1 H1 1.086(17)
B2 C1 1.709(2)
B2 B7 1.779(2)
B2 B3 1.774(2)
B2 B8 1.788(2)
B2 H2 1.054(18)
B3 C1 1.716(2)
B3 B9 1.772(2)
B3 B8 1.775(2)
B3 B4 1.783(2)
B3 H3 1.09(2)
B4 C2 1.723(2)
B4 C1 1.727(2)
B4 B9 1.778(2)
B4 B5 1.781(2)
B4 H4 1.081(19)
B5 C2 1.708(2)
B5 B9 1.775(2)
B5 B10 1.773(2)
B5 B6 1.772(2)
B5 H5 1.071(17)
B6 C2 1.715(2)
B6 B10 1.767(2)
B6 B7 1.771(2)
B6 H6 1.093(18)
B7 B8 1.782(2)
B7 B10 1.785(2)
B7 H7 1.06(2)
B8 B10 1.774(2)
B8 B9 1.790(2)
B8 H8 1.070(19)
B9 B10 1.784(3)
B9 H9 1.10(2)
B10 H10 1.10(2)
B11 C9 1.590(2)
B11 C18 1.602(2)
B11 C1 1.629(2)
C1 C2 1.7609(19)
C2 C3 1.5049(19)
C3 C4 1.391(2)
C3 C8 1.393(2)
C4 C5 1.384(2)
C4 H4A 0.9500
C5 C6 1.388(2)
C5 H5A 0.9500
C6 C7 1.381(2)
C6 H6A 0.9500
C7 C8 1.386(2)
C7 H7A 0.9500
C8 H8A 0.9500
C9 C14 1.414(2)
C9 C10 1.422(2)
C10 C11 1.383(2)
C10 C15 1.506(2)
C11 C12 1.390(2)
C11 H11 0.9500
C12 C13 1.383(2)
C12 C16 1.505(2)
C13 C14 1.396(2)
C13 H13 0.9500
C14 C17 1.513(2)
C15 H15A 0.9800
C15 H15B 0.9800
C15 H15C 0.9800
C16 H16A 0.9800
C16 H16B 0.9800
C16 H16C 0.9800
C17 H17A 0.9800
C17 H17B 0.9800
C17 H17C 0.9800
C18 C19 1.425(2)
C18 C23 1.420(2)
C19 C20 1.389(2)
C19 C24 1.498(2)
C20 C21 1.381(3)
C20 H20 0.9500
C21 C22 1.377(3)
C21 C25 1.514(2)
C22 C23 1.399(2)
C22 H22 0.9500
C23 C26 1.506(2)
C24 H24A 0.9800
C24 H24B 0.9800
C24 H24C 0.9800
C25 H25A 0.9800
C25 H25B 0.9800
C25 H25C 0.9800
C26 H26A 0.9800
C26 H26B 0.9800
C26 H26C 0.9800
